data_4107654
loop_
_publ_author_name
'Stefan Erhardt'
'Vladimir V. Grushin'
'Alison H. Kilpatrick'
'Stuart A. Macgregor'
'William J. Marshall'
'D. Christopher Roe'

_publ_section_title
;
 Mechanisms of Catalyst Poisoning in Palladium-Catalyzed Cyanation of
 Haloarenes. Remarkably Facile C-N Bond Activation in the
 [(Ph3P)4Pd]/[Bu4N]+CN-System
;
_journal_name_full 'Journal of the American Chemical Society'
_journal_page_first 4828
_journal_page_last 4845
_journal_paper_doi 10.1021/ja078298h
_journal_volume 130
_journal_year 2008
_chemical_formula_sum 'C38 H30 N2 P2 Pd'
_chemical_formula_weight 682.98
_chemical_name_systematic
;
 ?
;
_space_group_IT_number 2
_symmetry_cell_setting triclinic
_symmetry_space_group_name_Hall '-P 1'
_symmetry_space_group_name_H-M 'P -1'
_atom_sites_solution_hydrogens geom
_atom_sites_solution_primary direct
_atom_sites_solution_secondary difmap
_audit_creation_method SHELXL-97
_cell_angle_alpha 110.8770(10)
_cell_angle_beta 93.0840(10)
_cell_angle_gamma 108.0970(10)
_cell_formula_units_Z 1
_cell_length_a 9.1134(8)
_cell_length_b 9.7354(8)
_cell_length_c 10.2226(9)
_cell_measurement_temperature 293(2)
_cell_volume 791.57(12)
_computing_cell_refinement 'Bruker XSCANS'
_computing_data_collection 'Bruker XSCANS'
_computing_data_reduction 'Bruker SHELXTL'
_computing_molecular_graphics 'Bruker SHELXTL'
_computing_publication_material 'Bruker SHELXTL'
_computing_structure_refinement 'SHELXL-97 (Sheldrick, 1997)'
_computing_structure_solution 'SHELXS-97 (Sheldrick, 1990)'
_diffrn_ambient_temperature 293(2)
_diffrn_measured_fraction_theta_full 0.991
_diffrn_measured_fraction_theta_max 0.991
_diffrn_measurement_device_type 'Bruker P4'
_diffrn_measurement_method '\w scans'
_diffrn_radiation_monochromator graphite
_diffrn_radiation_source 'fine-focus sealed tube'
_diffrn_radiation_type MoK\a
_diffrn_radiation_wavelength 0.71073
_diffrn_reflns_av_R_equivalents 0.0305
_diffrn_reflns_av_sigmaI/netI 0.0308
_diffrn_reflns_limit_h_max 12
_diffrn_reflns_limit_h_min -12
_diffrn_reflns_limit_k_max 12
_diffrn_reflns_limit_k_min -12
_diffrn_reflns_limit_l_max 13
_diffrn_reflns_limit_l_min -13
_diffrn_reflns_number 12835
_diffrn_reflns_theta_full 28.33
_diffrn_reflns_theta_max 28.33
_diffrn_reflns_theta_min 2.17
_exptl_absorpt_coefficient_mu 0.717
_exptl_absorpt_correction_type none
_exptl_crystal_colour colourless
_exptl_crystal_density_diffrn 1.433
_exptl_crystal_description ireg.block
_exptl_crystal_F_000 348
_exptl_crystal_size_max 0.240
_exptl_crystal_size_mid 0.240
_exptl_crystal_size_min 0.200
_refine_diff_density_max 0.958
_refine_diff_density_min -0.432
_refine_diff_density_rms 0.065
_refine_ls_extinction_method none
_refine_ls_goodness_of_fit_ref 1.074
_refine_ls_hydrogen_treatment riding
_refine_ls_matrix_type full
_refine_ls_number_parameters 198
_refine_ls_number_reflns 3903
_refine_ls_number_restraints 0
_refine_ls_restrained_S_all 1.074
_refine_ls_R_factor_all 0.0269
_refine_ls_R_factor_gt 0.0249
_refine_ls_shift/su_max 0.000
_refine_ls_shift/su_mean 0.000
_refine_ls_structure_factor_coef Fsqd
_refine_ls_weighting_details 'calc w=1/[\s^2^(Fo^2^)+(0.0270P)^2^+0.3532P] where P=(Fo^2^+2Fc^2^)/3'
_refine_ls_weighting_scheme calc
_refine_ls_wR_factor_gt 0.0621
_refine_ls_wR_factor_ref 0.0631
_reflns_number_gt 3691
_reflns_number_total 3903
_reflns_threshold_expression >2sigma(I)
_cod_data_source_file ja078298h-file001_4.cif
_cod_data_source_block 07150
_cod_database_code 4107654

loop_
_symmetry_equiv_pos_as_xyz
'x, y, z'
'-x, -y, -z'

loop_
_atom_site_label
_atom_site_type_symbol
_atom_site_fract_x
_atom_site_fract_y
_atom_site_fract_z
_atom_site_U_iso_or_equiv
_atom_site_adp_type
_atom_site_occupancy
_atom_site_symmetry_multiplicity
_atom_site_calc_flag
_atom_site_refinement_flags
Pd1 Pd 0.5000 0.5000 0.5000 0.01814(6) Uani 1 2 d S
P1 P 0.48771(5) 0.27506(5) 0.30473(4) 0.01759(9) Uani 1 1 d .
N1 N 0.2167(2) 0.3088(2) 0.60221(19) 0.0354(4) Uani 1 1 d .
C1 C 0.3209(2) 0.3763(2) 0.56436(19) 0.0244(4) Uani 1 1 d .
C2 C 0.3669(2) 0.2602(2) 0.14907(18) 0.0201(3) Uani 1 1 d .
C3 C 0.3855(2) 0.3970(2) 0.1258(2) 0.0279(4) Uani 1 1 d .
H3A H 0.4528 0.4937 0.1924 0.034 Uiso 1 1 calc R
C4 C 0.3035(2) 0.3886(3) 0.0033(2) 0.0358(5) Uani 1 1 d .
H4A H 0.3171 0.4798 -0.0123 0.043 Uiso 1 1 calc R
C5 C 0.2023(2) 0.2466(3) -0.0955(2) 0.0375(5) Uani 1 1 d .
H5A H 0.1481 0.2420 -0.1776 0.045 Uiso 1 1 calc R
C6 C 0.1815(3) 0.1109(3) -0.0722(2) 0.0379(5) Uani 1 1 d .
H6A H 0.1124 0.0149 -0.1384 0.045 Uiso 1 1 calc R
C7 C 0.2635(2) 0.1173(2) 0.0496(2) 0.0301(4) Uani 1 1 d .
H7A H 0.2491 0.0257 0.0647 0.036 Uiso 1 1 calc R
C8 C 0.4128(2) 0.08124(19) 0.31174(18) 0.0231(3) Uani 1 1 d .
C9 C 0.2612(2) 0.0229(2) 0.3351(2) 0.0315(4) Uani 1 1 d .
H9A H 0.1986 0.0846 0.3507 0.038 Uiso 1 1 calc R
C10 C 0.2024(3) -0.1276(2) 0.3352(2) 0.0395(5) Uani 1 1 d .
H10A H 0.1008 -0.1663 0.3506 0.047 Uiso 1 1 calc R
C11 C 0.2957(3) -0.2189(2) 0.3125(2) 0.0429(6) Uani 1 1 d .
H11A H 0.2562 -0.3196 0.3117 0.052 Uiso 1 1 calc R
C12 C 0.4462(3) -0.1621(2) 0.2913(3) 0.0438(5) Uani 1 1 d .
H12A H 0.5088 -0.2235 0.2777 0.053 Uiso 1 1 calc R
C13 C 0.5053(3) -0.0124(2) 0.2901(2) 0.0322(4) Uani 1 1 d .
H13A H 0.6070 0.0254 0.2747 0.039 Uiso 1 1 calc R
C14 C 0.6794(2) 0.29096(19) 0.25639(18) 0.0204(3) Uani 1 1 d .
C15 C 0.7079(2) 0.2802(2) 0.12144(19) 0.0241(3) Uani 1 1 d .
H15A H 0.6260 0.2588 0.0504 0.029 Uiso 1 1 calc R
C16 C 0.8593(2) 0.3017(2) 0.0929(2) 0.0338(4) Uani 1 1 d .
H16A H 0.8791 0.2972 0.0035 0.041 Uiso 1 1 calc R
C17 C 0.9802(2) 0.3295(2) 0.1975(2) 0.0371(5) Uani 1 1 d .
H17A H 1.0810 0.3433 0.1780 0.044 Uiso 1 1 calc R
C18 C 0.9520(2) 0.3369(2) 0.3309(2) 0.0359(5) Uani 1 1 d .
H18A H 1.0330 0.3529 0.4001 0.043 Uiso 1 1 calc R
C19 C 0.8028(2) 0.3203(2) 0.3610(2) 0.0295(4) Uani 1 1 d .
H19A H 0.7847 0.3287 0.4518 0.035 Uiso 1 1 calc R

loop_
_atom_site_aniso_label
_atom_site_aniso_U_11
_atom_site_aniso_U_22
_atom_site_aniso_U_33
_atom_site_aniso_U_23
_atom_site_aniso_U_13
_atom_site_aniso_U_12
Pd1 0.01944(10) 0.01687(9) 0.01865(10) 0.00675(7) 0.00630(7) 0.00694(7)
P1 0.0185(2) 0.01673(19) 0.0181(2) 0.00656(16) 0.00414(16) 0.00707(16)
N1 0.0342(9) 0.0361(9) 0.0361(9) 0.0182(8) 0.0124(8) 0.0073(8)
C1 0.0269(9) 0.0217(8) 0.0240(9) 0.0079(7) 0.0058(7) 0.0088(7)
C2 0.0194(8) 0.0246(8) 0.0200(8) 0.0100(7) 0.0060(6) 0.0109(7)
C3 0.0204(9) 0.0295(9) 0.0384(10) 0.0199(8) 0.0050(8) 0.0072(7)
C4 0.0266(10) 0.0482(12) 0.0494(13) 0.0373(11) 0.0090(9) 0.0137(9)
C5 0.0288(10) 0.0644(14) 0.0296(10) 0.0280(10) 0.0056(8) 0.0187(10)
C6 0.0390(12) 0.0425(12) 0.0250(10) 0.0070(9) -0.0022(9) 0.0136(10)
C7 0.0366(11) 0.0275(9) 0.0249(9) 0.0080(7) 0.0007(8) 0.0132(8)
C8 0.0297(9) 0.0183(7) 0.0187(8) 0.0074(6) 0.0009(7) 0.0056(7)
C9 0.0304(10) 0.0274(9) 0.0327(10) 0.0122(8) 0.0026(8) 0.0051(8)
C10 0.0392(12) 0.0321(10) 0.0340(11) 0.0141(9) 0.0010(9) -0.0052(9)
C11 0.0680(16) 0.0230(9) 0.0321(11) 0.0139(8) 0.0033(11) 0.0059(10)
C12 0.0649(16) 0.0283(10) 0.0480(13) 0.0197(10) 0.0136(12) 0.0232(11)
C13 0.0415(12) 0.0254(9) 0.0353(10) 0.0147(8) 0.0105(9) 0.0154(8)
C14 0.0198(8) 0.0180(7) 0.0222(8) 0.0050(6) 0.0042(7) 0.0083(6)
C15 0.0253(9) 0.0240(8) 0.0243(9) 0.0084(7) 0.0066(7) 0.0115(7)
C16 0.0333(11) 0.0362(10) 0.0344(10) 0.0128(9) 0.0173(9) 0.0150(9)
C17 0.0215(9) 0.0346(10) 0.0475(12) 0.0060(9) 0.0101(9) 0.0112(8)
C18 0.0224(10) 0.0376(11) 0.0387(11) 0.0040(9) -0.0028(8) 0.0132(8)
C19 0.0277(10) 0.0334(10) 0.0239(9) 0.0056(8) 0.0013(7) 0.0132(8)

loop_
_atom_type_symbol
_atom_type_description
_atom_type_scat_dispersion_real
_atom_type_scat_dispersion_imag
_atom_type_scat_source
C C 0.0033 0.0016 'International Tables Vol C Tables 4.2.6.8 and 6.1.1.4'
H H 0.0000 0.0000 'International Tables Vol C Tables 4.2.6.8 and 6.1.1.4'
N N 0.0061 0.0033 'International Tables Vol C Tables 4.2.6.8 and 6.1.1.4'
P P 0.1023 0.0942 'International Tables Vol C Tables 4.2.6.8 and 6.1.1.4'
Pd Pd -0.9988 1.0072 'International Tables Vol C Tables 4.2.6.8 and 6.1.1.4'

loop_
_geom_angle_atom_site_label_1
_geom_angle_atom_site_label_2
_geom_angle_atom_site_label_3
_geom_angle
_geom_angle_site_symmetry_1
_geom_angle_site_symmetry_3
C1 Pd1 C1 180.0 . 2_666
C1 Pd1 P1 88.05(5) . 2_666
C1 Pd1 P1 91.95(5) 2_666 2_666
C1 Pd1 P1 91.95(5) . .
C1 Pd1 P1 88.05(5) 2_666 .
P1 Pd1 P1 179.999(17) 2_666 .
C14 P1 C2 104.80(8) . .
C14 P1 C8 104.39(8) . .
C2 P1 C8 105.46(8) . .
C14 P1 Pd1 111.40(5) . .
C2 P1 Pd1 109.01(5) . .
C8 P1 Pd1 120.55(6) . .
N1 C1 Pd1 178.06(16) . .
C7 C2 C3 119.15(16) . .
C7 C2 P1 122.44(13) . .
C3 C2 P1 118.32(14) . .
C4 C3 C2 119.90(18) . .
C5 C4 C3 120.70(18) . .
C4 C5 C6 119.76(18) . .
C5 C6 C7 120.2(2) . .
C6 C7 C2 120.27(18) . .
C9 C8 C13 118.92(17) . .
C9 C8 P1 120.53(14) . .
C13 C8 P1 120.53(14) . .
C8 C9 C10 120.3(2) . .
C11 C10 C9 119.8(2) . .
C12 C11 C10 120.49(19) . .
C11 C12 C13 120.1(2) . .
C12 C13 C8 120.4(2) . .
C15 C14 C19 119.35(16) . .
C15 C14 P1 122.54(13) . .
C19 C14 P1 118.08(13) . .
C14 C15 C16 119.90(17) . .
C17 C16 C15 120.03(19) . .
C18 C17 C16 120.38(18) . .
C17 C18 C19 119.82(19) . .
C18 C19 C14 120.48(18) . .

loop_
_geom_bond_atom_site_label_1
_geom_bond_atom_site_label_2
_geom_bond_distance
_geom_bond_site_symmetry_2
Pd1 C1 2.0016(18) .
Pd1 C1 2.0016(18) 2_666
Pd1 P1 2.3453(4) 2_666
Pd1 P1 2.3453(4) .
P1 C14 1.8160(17) .
P1 C2 1.8202(17) .
P1 C8 1.8257(17) .
N1 C1 1.148(2) .
C2 C7 1.390(2) .
C2 C3 1.396(2) .
C3 C4 1.386(3) .
C4 C5 1.376(3) .
C5 C6 1.382(3) .
C6 C7 1.389(3) .
C8 C9 1.391(3) .
C8 C13 1.394(3) .
C9 C10 1.396(3) .
C10 C11 1.383(3) .
C11 C12 1.371(4) .
C12 C13 1.393(3) .
C14 C15 1.391(2) .
C14 C19 1.395(2) .
C15 C16 1.393(3) .
C16 C17 1.383(3) .
C17 C18 1.381(3) .
C18 C19 1.383(3) .

loop_
_geom_torsion_atom_site_label_1
_geom_torsion_atom_site_label_2
_geom_torsion_atom_site_label_3
_geom_torsion_atom_site_label_4
_geom_torsion
_geom_torsion_site_symmetry_1
C1 Pd1 P1 C14 -150.32(8) .
C1 Pd1 P1 C14 29.68(8) 2_666
P1 Pd1 P1 C14 -24(10) 2_666
C1 Pd1 P1 C2 94.51(8) .
C1 Pd1 P1 C2 -85.49(8) 2_666
P1 Pd1 P1 C2 -140(10) 2_666
C1 Pd1 P1 C8 -27.55(9) .
C1 Pd1 P1 C8 152.45(9) 2_666
P1 Pd1 P1 C8 98(10) 2_666
C1 Pd1 C1 N1 -104(17) 2_666
P1 Pd1 C1 N1 40(5) 2_666
P1 Pd1 C1 N1 -140(5) .
C14 P1 C2 C7 99.26(16) .
C8 P1 C2 C7 -10.60(17) .
Pd1 P1 C2 C7 -141.38(14) .
C14 P1 C2 C3 -77.40(15) .
C8 P1 C2 C3 172.73(14) .
Pd1 P1 C2 C3 41.96(15) .
C7 C2 C3 C4 -1.2(3) .
P1 C2 C3 C4 175.54(15) .
C2 C3 C4 C5 0.7(3) .
C3 C4 C5 C6 0.3(3) .
C4 C5 C6 C7 -0.6(3) .
C5 C6 C7 C2 0.0(3) .
C3 C2 C7 C6 0.9(3) .
P1 C2 C7 C6 -175.74(16) .
C14 P1 C8 C9 -174.90(15) .
C2 P1 C8 C9 -64.74(16) .
Pd1 P1 C8 C9 59.01(16) .
C14 P1 C8 C13 3.42(17) .
C2 P1 C8 C13 113.58(16) .
Pd1 P1 C8 C13 -122.66(14) .
C13 C8 C9 C10 -0.7(3) .
P1 C8 C9 C10 177.67(15) .
C8 C9 C10 C11 0.2(3) .
C9 C10 C11 C12 0.7(3) .
C10 C11 C12 C13 -1.1(3) .
C11 C12 C13 C8 0.6(3) .
C9 C8 C13 C12 0.3(3) .
P1 C8 C13 C12 -178.09(16) .
C2 P1 C14 C15 -4.22(16) .
C8 P1 C14 C15 106.42(15) .
Pd1 P1 C14 C15 -121.95(13) .
C2 P1 C14 C19 173.60(14) .
C8 P1 C14 C19 -75.76(15) .
Pd1 P1 C14 C19 55.86(15) .
C19 C14 C15 C16 -1.2(3) .
P1 C14 C15 C16 176.60(14) .
C14 C15 C16 C17 1.7(3) .
C15 C16 C17 C18 -0.3(3) .
C16 C17 C18 C19 -1.6(3) .
C17 C18 C19 C14 2.1(3) .
C15 C14 C19 C18 -0.7(3) .
P1 C14 C19 C18 -178.59(15) .
